data_2231545
loop_
_publ_author_name
'Zhang, Shuang'
'Yu, Ying-Hui'
'Liu, Ying'
'Hou, Guang-Feng'
'Gao, Jin-Sheng'

_publ_section_title
;
 <i>catena</i>-Poly[[bis(nitrato-\k<i>O</i>)cadmium]bis[\m-1,4-bis(pyridin-3-ylmethoxy)benzene-\k^2^<i>N</i>:<i>N</i>']]
;
_journal_coeditor_code HY2453
_journal_issue 9
_journal_name_full 'Acta Crystallographica Section E'
_journal_page_first m1263
_journal_paper_doi 10.1107/S1600536811032697
_journal_volume 67
_journal_year 2011
_chemical_formula_iupac '[Cd (NO3)2 (C18 H16 N2 O2)2]'
_chemical_formula_moiety 'C36 H32 Cd N6 O10'
_chemical_formula_sum 'C36 H32 Cd N6 O10'
_chemical_formula_weight 821.08
_chemical_name_systematic
;
<i>catena</i>-Poly[[bis(nitrato-\k<i>O</i>)cadmium]bis[\m-1,4-
bis(pyridin-3-ylmethoxy)benzene-\k^2^<i>N</i>:<i>N</i>']]
;
_space_group_IT_number 14
_symmetry_cell_setting monoclinic
_symmetry_space_group_name_Hall '-P 2ybc'
_symmetry_space_group_name_H-M 'P 1 21/c 1'
_atom_sites_solution_hydrogens geom
_atom_sites_solution_primary direct
_atom_sites_solution_secondary difmap
_audit_creation_method SHELXL-97
_cell_angle_alpha 90.00
_cell_angle_beta 114.23(2)
_cell_angle_gamma 90.00
_cell_formula_units_Z 2
_cell_length_a 8.4034(17)
_cell_length_b 16.914(3)
_cell_length_c 13.436(5)
_cell_measurement_reflns_used 14136
_cell_measurement_temperature 293(2)
_cell_measurement_theta_max 27.46
_cell_measurement_theta_min 3.29
_cell_volume 1741.5(8)
_computing_cell_refinement 'RAPID-AUTO (Rigaku, 1998)'
_computing_data_collection 'RAPID-AUTO (Rigaku, 1998)'
_computing_data_reduction 'CrystalStructure (Rigaku/MSC, 2002)'
_computing_molecular_graphics 'DIAMOND (Brandenburg, 1999)'
_computing_publication_material 'SHELXTL (Sheldrick, 2008)'
_computing_structure_refinement 'SHELXL97 (Sheldrick, 2008)'
_computing_structure_solution 'SHELXS97 (Sheldrick, 2008)'
_diffrn_ambient_temperature 293(2)
_diffrn_measured_fraction_theta_full 0.991
_diffrn_measured_fraction_theta_max 0.991
_diffrn_measurement_device_type 'Rigaku R-AXIS RAPID'
_diffrn_measurement_method '\w scan'
_diffrn_radiation_monochromator graphite
_diffrn_radiation_source 'rotation anode'
_diffrn_radiation_type MoK\a
_diffrn_radiation_wavelength 0.71073
_diffrn_reflns_av_R_equivalents 0.0279
_diffrn_reflns_av_sigmaI/netI 0.0230
_diffrn_reflns_limit_h_max 10
_diffrn_reflns_limit_h_min -8
_diffrn_reflns_limit_k_max 21
_diffrn_reflns_limit_k_min -21
_diffrn_reflns_limit_l_max 17
_diffrn_reflns_limit_l_min -17
_diffrn_reflns_number 16413
_diffrn_reflns_theta_full 27.46
_diffrn_reflns_theta_max 27.46
_diffrn_reflns_theta_min 3.30
_exptl_absorpt_coefficient_mu 0.696
_exptl_absorpt_correction_T_max 0.8903
_exptl_absorpt_correction_T_min 0.8711
_exptl_absorpt_correction_type multi-scan
_exptl_absorpt_process_details '(ABSCOR; Higashi, 1995)'
_exptl_crystal_colour colorless
_exptl_crystal_density_diffrn 1.566
_exptl_crystal_density_method 'not measured'
_exptl_crystal_description block
_exptl_crystal_F_000 836
_exptl_crystal_size_max 0.20
_exptl_crystal_size_mid 0.19
_exptl_crystal_size_min 0.17
_refine_diff_density_max 0.452
_refine_diff_density_min -0.296
_refine_ls_extinction_method none
_refine_ls_goodness_of_fit_ref 1.078
_refine_ls_hydrogen_treatment constr
_refine_ls_matrix_type full
_refine_ls_number_parameters 251
_refine_ls_number_reflns 3952
_refine_ls_number_restraints 12
_refine_ls_restrained_S_all 1.111
_refine_ls_R_factor_all 0.0368
_refine_ls_R_factor_gt 0.0287
_refine_ls_shift/su_max 0.001
_refine_ls_shift/su_mean 0.000
_refine_ls_structure_factor_coef Fsqd
_refine_ls_weighting_details 'calc w=1/[\s^2^(Fo^2^)+(0.0425P)^2^+0.3288P] where P=(Fo^2^+2Fc^2^)/3'
_refine_ls_weighting_scheme calc
_refine_ls_wR_factor_gt 0.0747
_refine_ls_wR_factor_ref 0.0774
_reflns_number_gt 3277
_reflns_number_total 3952
_reflns_threshold_expression >2\s(I)
_cod_data_source_file hy2453.cif
_cod_data_source_block I
_cod_original_sg_symbol_H-M 'P 21/c'
_cod_database_code 2231545
_cod_database_fobs_code 2231545

loop_
_symmetry_equiv_pos_as_xyz
'x, y, z'
'-x, y+1/2, -z+1/2'
'-x, -y, -z'
'x, -y-1/2, z-1/2'

loop_
_atom_site_type_symbol
_atom_site_label
_atom_site_fract_x
_atom_site_fract_y
_atom_site_fract_z
_atom_site_U_iso_or_equiv
_atom_site_adp_type
_atom_site_calc_flag
_atom_site_refinement_flags
_atom_site_occupancy
_atom_site_symmetry_multiplicity
Cd Cd1 1.0000 0.5000 0.5000 0.04071(9) Uani d S 1 2
O O1 0.18190(19) 0.65049(9) 0.17002(17) 0.0667(5) Uani d . 1 1
O O2 -0.52415(19) 0.61347(9) -0.08007(16) 0.0643(5) Uani d . 1 1
O O3 1.2330(2) 0.56597(9) 0.47758(15) 0.0567(4) Uani d . 1 1
O O4 1.2207(3) 0.68782(11) 0.51540(19) 0.0791(6) Uani d . 1 1
O O5 1.4627(9) 0.6264(6) 0.5848(14) 0.079(3) Uani d PU 0.41(2) 1
O O5' 1.4608(7) 0.6401(4) 0.5304(12) 0.087(2) Uani d PU 0.59(2) 1
N N1 0.7748(2) 0.58067(10) 0.37477(14) 0.0411(4) Uani d . 1 1
N N2 -0.9888(2) 0.57398(9) -0.35307(13) 0.0370(3) Uani d . 1 1
N N3 1.3053(2) 0.62879(10) 0.51369(16) 0.0463(4) Uani d . 1 1
C C1 0.8208(3) 0.63692(13) 0.32227(18) 0.0446(5) Uani d . 1 1
H H1 0.9391 0.6463 0.3424 0.054 Uiso calc R 1 1
C C2 0.7023(3) 0.68165(14) 0.23999(18) 0.0469(5) Uani d . 1 1
H H2 0.7401 0.7213 0.2069 0.056 Uiso calc R 1 1
C C3 0.5261(3) 0.66720(12) 0.20688(17) 0.0429(5) Uani d . 1 1
H H3 0.4436 0.6966 0.1509 0.052 Uiso calc R 1 1
C C4 0.4750(2) 0.60814(12) 0.25868(17) 0.0388(4) Uani d . 1 1
C C5 0.6032(2) 0.56757(12) 0.34290(17) 0.0418(4) Uani d . 1 1
H H5 0.5687 0.5291 0.3795 0.050 Uiso calc R 1 1
C C6 0.2865(3) 0.58475(13) 0.2223(2) 0.0509(6) Uani d . 1 1
H H6A 0.2595 0.5404 0.1722 0.061 Uiso calc R 1 1
H H6B 0.2640 0.5691 0.2848 0.061 Uiso calc R 1 1
C C7 0.0068(2) 0.63792(12) 0.10806(19) 0.0442(5) Uani d . 1 1
C C8 -0.0774(3) 0.56579(13) 0.0975(2) 0.0517(6) Uani d . 1 1
H H8 -0.0150 0.5214 0.1336 0.062 Uiso calc R 1 1
C C9 -0.2549(3) 0.56010(13) 0.0329(2) 0.0507(6) Uani d . 1 1
H H9 -0.3113 0.5117 0.0251 0.061 Uiso calc R 1 1
C C10 -0.3483(2) 0.62632(12) -0.01978(18) 0.0433(5) Uani d . 1 1
C C11 -0.2652(2) 0.69830(11) -0.00903(17) 0.0402(4) Uani d . 1 1
H H11 -0.3282 0.7428 -0.0441 0.048 Uiso calc R 1 1
C C12 -0.0864(2) 0.70393(12) 0.05461(18) 0.0415(4) Uani d . 1 1
H H12 -0.0297 0.7521 0.0612 0.050 Uiso calc R 1 1
C C13 -0.6311(3) 0.67955(12) -0.12538(19) 0.0476(5) Uani d . 1 1
H H13A -0.5876 0.7096 -0.1704 0.057 Uiso calc R 1 1
H H13B -0.6339 0.7137 -0.0681 0.057 Uiso calc R 1 1
C C14 -0.8113(2) 0.64770(11) -0.19354(16) 0.0376(4) Uani d . 1 1
C C15 -0.9549(3) 0.66096(13) -0.17100(19) 0.0472(5) Uani d . 1 1
H H15 -0.9444 0.6897 -0.1096 0.057 Uiso calc R 1 1
C C16 -1.1153(3) 0.63084(13) -0.2412(2) 0.0484(5) Uani d . 1 1
H H16 -1.2136 0.6390 -0.2272 0.058 Uiso calc R 1 1
C C17 -1.1282(2) 0.58893(11) -0.33157(18) 0.0409(4) Uani d . 1 1
H H17 -1.2369 0.5703 -0.3794 0.049 Uiso calc R 1 1
C C18 -0.8348(2) 0.60285(12) -0.28455(16) 0.0385(4) Uani d . 1 1
H H18 -0.7377 0.5922 -0.2989 0.046 Uiso calc R 1 1

loop_
_atom_site_aniso_label
_atom_site_aniso_U_11
_atom_site_aniso_U_22
_atom_site_aniso_U_33
_atom_site_aniso_U_12
_atom_site_aniso_U_13
_atom_site_aniso_U_23
Cd1 0.02736(11) 0.04911(14) 0.03548(12) 0.00624(8) 0.00257(8) -0.00838(8)
O1 0.0250(7) 0.0479(8) 0.1035(15) 0.0012(6) 0.0023(8) 0.0162(9)
O2 0.0304(8) 0.0442(8) 0.0853(13) -0.0014(6) -0.0098(8) 0.0059(8)
O3 0.0497(9) 0.0542(9) 0.0639(11) -0.0053(7) 0.0210(8) -0.0034(8)
O4 0.0698(12) 0.0553(10) 0.1048(17) 0.0078(9) 0.0284(12) -0.0021(10)
O5 0.036(3) 0.091(4) 0.090(5) -0.005(2) 0.005(3) -0.006(3)
O5' 0.0406(19) 0.095(3) 0.120(5) -0.0096(17) 0.029(3) 0.005(3)
N1 0.0270(8) 0.0488(9) 0.0400(9) 0.0048(7) 0.0061(7) -0.0008(7)
N2 0.0265(7) 0.0418(8) 0.0360(9) 0.0024(6) 0.0060(6) -0.0032(7)
N3 0.0334(9) 0.0447(10) 0.0595(12) 0.0035(8) 0.0179(8) 0.0089(8)
C1 0.0283(9) 0.0557(12) 0.0463(12) -0.0028(9) 0.0117(9) -0.0069(9)
C2 0.0390(11) 0.0551(12) 0.0461(12) -0.0068(9) 0.0170(9) 0.0028(9)
C3 0.0364(10) 0.0489(11) 0.0354(10) 0.0022(9) 0.0065(8) 0.0043(8)
C4 0.0269(9) 0.0439(10) 0.0389(11) 0.0026(8) 0.0066(8) 0.0017(8)
C5 0.0280(9) 0.0469(11) 0.0442(11) 0.0037(8) 0.0083(8) 0.0063(9)
C6 0.0262(9) 0.0529(12) 0.0623(15) 0.0023(9) 0.0066(9) 0.0142(10)
C7 0.0232(9) 0.0484(11) 0.0541(13) 0.0008(8) 0.0087(9) 0.0058(9)
C8 0.0315(10) 0.0429(11) 0.0677(15) 0.0043(9) 0.0071(10) 0.0130(10)
C9 0.0322(10) 0.0402(10) 0.0659(15) -0.0028(8) 0.0061(10) 0.0039(10)
C10 0.0274(9) 0.0447(11) 0.0460(12) 0.0002(8) 0.0031(8) -0.0001(8)
C11 0.0315(9) 0.0398(10) 0.0415(11) 0.0046(8) 0.0072(8) 0.0059(8)
C12 0.0301(9) 0.0402(10) 0.0493(12) -0.0015(8) 0.0115(9) 0.0046(8)
C13 0.0339(10) 0.0446(11) 0.0478(12) 0.0030(9) 0.0000(9) -0.0073(9)
C14 0.0300(9) 0.0370(9) 0.0362(10) 0.0034(7) 0.0038(8) -0.0026(7)
C15 0.0460(12) 0.0458(11) 0.0478(12) 0.0039(9) 0.0172(10) -0.0121(9)
C16 0.0339(10) 0.0489(11) 0.0660(15) 0.0039(9) 0.0241(10) -0.0066(10)
C17 0.0252(9) 0.0385(10) 0.0518(12) 0.0006(7) 0.0085(8) -0.0002(8)
C18 0.0260(9) 0.0474(10) 0.0372(10) 0.0017(8) 0.0079(8) -0.0048(8)

loop_
_atom_type_symbol
_atom_type_description
_atom_type_scat_dispersion_real
_atom_type_scat_dispersion_imag
_atom_type_scat_source
C C 0.0033 0.0016 'International Tables Vol C Tables 4.2.6.8 and 6.1.1.4'
H H 0.0000 0.0000 'International Tables Vol C Tables 4.2.6.8 and 6.1.1.4'
Cd Cd -0.8075 1.2024 'International Tables Vol C Tables 4.2.6.8 and 6.1.1.4'
N N 0.0061 0.0033 'International Tables Vol C Tables 4.2.6.8 and 6.1.1.4'
O O 0.0106 0.0060 'International Tables Vol C Tables 4.2.6.8 and 6.1.1.4'

loop_
_geom_angle_atom_site_label_1
_geom_angle_atom_site_label_2
_geom_angle_atom_site_label_3
_geom_angle_site_symmetry_1
_geom_angle_site_symmetry_3
_geom_angle
N2 Cd1 N2 3_565 1_756 180.0000(10)
N2 Cd1 O3 3_565 3_766 96.17(6)
N2 Cd1 O3 1_756 3_766 83.83(6)
N2 Cd1 O3 3_565 . 83.83(6)
N2 Cd1 O3 1_756 . 96.17(6)
O3 Cd1 O3 3_766 . 180.00(7)
N2 Cd1 N1 3_565 . 87.97(6)
N2 Cd1 N1 1_756 . 92.03(6)
O3 Cd1 N1 3_766 . 84.33(6)
O3 Cd1 N1 . . 95.67(6)
N2 Cd1 N1 3_565 3_766 92.03(6)
N2 Cd1 N1 1_756 3_766 87.97(6)
O3 Cd1 N1 3_766 3_766 95.67(6)
O3 Cd1 N1 . 3_766 84.33(6)
N1 Cd1 N1 . 3_766 180.0
C7 O1 C6 . . 118.12(16)
C10 O2 C13 . . 117.98(16)
N3 O3 Cd1 . . 131.24(14)
C1 N1 C5 . . 117.12(17)
C1 N1 Cd1 . . 117.65(13)
C5 N1 Cd1 . . 124.68(14)
C18 N2 C17 . . 117.90(17)
C18 N2 Cd1 . 1_354 118.42(13)
C17 N2 Cd1 . 1_354 123.67(13)
O3 N3 O4 . . 121.06(19)
O3 N3 O5' . . 121.2(3)
O4 N3 O5' . . 116.3(3)
O3 N3 O5 . . 117.6(5)
O4 N3 O5 . . 116.2(4)
N1 C1 C2 . . 123.18(19)
N1 C1 H1 . . 118.4
C2 C1 H1 . . 118.4
C1 C2 C3 . . 119.3(2)
C1 C2 H2 . . 120.3
C3 C2 H2 . . 120.3
C2 C3 C4 . . 118.61(19)
C2 C3 H3 . . 120.7
C4 C3 H3 . . 120.7
C5 C4 C3 . . 118.17(18)
C5 C4 C6 . . 119.84(19)
C3 C4 C6 . . 121.92(18)
N1 C5 C4 . . 123.56(19)
N1 C5 H5 . . 118.2
C4 C5 H5 . . 118.2
O1 C6 C4 . . 108.15(17)
O1 C6 H6A . . 110.1
C4 C6 H6A . . 110.1
O1 C6 H6B . . 110.1
C4 C6 H6B . . 110.1
H6A C6 H6B . . 108.4
O1 C7 C12 . . 115.21(18)
O1 C7 C8 . . 124.79(18)
C12 C7 C8 . . 120.00(18)
C9 C8 C7 . . 119.80(19)
C9 C8 H8 . . 120.1
C7 C8 H8 . . 120.1
C10 C9 C8 . . 120.14(19)
C10 C9 H9 . . 119.9
C8 C9 H9 . . 119.9
O2 C10 C11 . . 125.03(18)
O2 C10 C9 . . 114.74(18)
C11 C10 C9 . . 120.22(18)
C10 C11 C12 . . 119.73(18)
C10 C11 H11 . . 120.1
C12 C11 H11 . . 120.1
C7 C12 C11 . . 120.10(18)
C7 C12 H12 . . 120.0
C11 C12 H12 . . 120.0
O2 C13 C14 . . 106.41(16)
O2 C13 H13A . . 110.4
C14 C13 H13A . . 110.4
O2 C13 H13B . . 110.4
C14 C13 H13B . . 110.4
H13A C13 H13B . . 108.6
C15 C14 C18 . . 117.61(18)
C15 C14 C13 . . 123.97(19)
C18 C14 C13 . . 118.41(19)
C14 C15 C16 . . 119.0(2)
C14 C15 H15 . . 120.5
C16 C15 H15 . . 120.5
C17 C16 C15 . . 119.6(2)
C17 C16 H16 . . 120.2
C15 C16 H16 . . 120.2
N2 C17 C16 . . 121.99(18)
N2 C17 H17 . . 119.0
C16 C17 H17 . . 119.0
N2 C18 C14 . . 123.82(18)
N2 C18 H18 . . 118.1
C14 C18 H18 . . 118.1

loop_
_geom_bond_atom_site_label_1
_geom_bond_atom_site_label_2
_geom_bond_site_symmetry_2
_geom_bond_distance
_geom_bond_publ_flag
Cd1 N1 . 2.3793(17) yes
Cd1 N2 1_756 2.3064(17) yes
Cd1 O3 . 2.3778(17) yes
O1 C7 . 1.378(2) ?
O1 C6 . 1.413(3) ?
O2 C10 . 1.380(2) ?
O2 C13 . 1.407(2) ?
O3 N3 . 1.221(2) ?
O4 N3 . 1.231(3) ?
O5 O5' . 0.761(9) ?
O5 N3 . 1.275(7) ?
O5' N3 . 1.246(5) ?
N1 C1 . 1.333(3) ?
N1 C5 . 1.344(2) ?
N2 C18 . 1.335(2) ?
N2 C17 . 1.341(3) ?
C1 C2 . 1.372(3) ?
C1 H1 . 0.9300 ?
C2 C3 . 1.381(3) ?
C2 H2 . 0.9300 ?
C3 C4 . 1.383(3) ?
C3 H3 . 0.9300 ?
C4 C5 . 1.382(3) ?
C4 C6 . 1.506(3) ?
C5 H5 . 0.9300 ?
C6 H6A . 0.9700 ?
C6 H6B . 0.9700 ?
C7 C12 . 1.383(3) ?
C7 C8 . 1.388(3) ?
C8 C9 . 1.388(3) ?
C8 H8 . 0.9300 ?
C9 C10 . 1.384(3) ?
C9 H9 . 0.9300 ?
C10 C11 . 1.382(3) ?
C11 C12 . 1.394(3) ?
C11 H11 . 0.9300 ?
C12 H12 . 0.9300 ?
C13 C14 . 1.511(3) ?
C13 H13A . 0.9700 ?
C13 H13B . 0.9700 ?
C14 C15 . 1.378(3) ?
C14 C18 . 1.383(3) ?
C15 C16 . 1.387(3) ?
C15 H15 . 0.9300 ?
C16 C17 . 1.371(3) ?
C16 H16 . 0.9300 ?
C17 H17 . 0.9300 ?
C18 H18 . 0.9300 ?
